data_1000203
loop_
_publ_author_name
'Ferey, G'
'Leblanc, M'
'Kozak, A de'
'Samouel, M'
'Pannetier, J'

_publ_section_title
;
Crystal Structure of Na Ba Cr~2~ F~9~ - structural correlations with
other Enneafluorides.
;
_journal_coden_ASTM JFLCAR
_journal_name_full 'Journal of Fluorine Chemistry'
_journal_page_first 442
_journal_page_last 442
_journal_paper_doi 10.1016/S0022-1139(00)85517-7
_journal_volume 23
_journal_year 1983
_chemical_formula_structural 'Na Ba (Cr2 F9)'
_chemical_formula_sum 'Ba Cr2 F9 Na'
_chemical_name_systematic 'Sodium barium nonafluorodichromate'
_space_group_IT_number 14
_symmetry_cell_setting monoclinic
_symmetry_Int_Tables_number 14
_symmetry_space_group_name_Hall '-P 2yn'
_symmetry_space_group_name_H-M 'P 1 21/n 1'
_cell_angle_alpha 90
_cell_angle_beta 91.14(3)
_cell_angle_gamma 90
_cell_formula_units_Z 4
_cell_length_a 7.38(2)
_cell_length_b 17.311(4)
_cell_length_c 5.398(1)
_cell_volume 689.5
_cod_database_code 1000203

loop_
_symmetry_equiv_pos_as_xyz
x,y,z
1/2+x,1/2-y,1/2+z
-x,-y,-z
1/2-x,1/2+y,1/2-z

loop_
_atom_site_label
_atom_site_fract_x
_atom_site_fract_y
_atom_site_fract_z
? ? ? ?
